data_4086785
loop_
_publ_author_name
'Iwai, Tomohiro'
'Tanaka, Ryotaro'
'Sawamura, Masaya'

_publ_section_title
;
 Synthesis, Coordination Properties, and Catalytic Application of
 Triarylmethane-Monophosphines
;
_journal_issue 23
_journal_name_full Organometallics
_journal_page_first 3959
_journal_paper_doi 10.1021/acs.organomet.6b00752
_journal_volume 35
_journal_year 2016
_chemical_formula_moiety 'C34 H30 Cl P Pd'
_chemical_formula_sum 'C34 H30 Cl P Pd'
_chemical_formula_weight 611.44
_space_group_crystal_system monoclinic
_space_group_IT_number 14
_space_group_name_Hall '-P 2ybc'
_space_group_name_H-M_alt 'P 1 21/c 1'
_symmetry_space_group_name_Hall '-P 2ybc'
_symmetry_space_group_name_H-M 'P 1 21/c 1'
_atom_sites_solution_hydrogens geom
_atom_sites_solution_primary direct
_atom_sites_solution_secondary difmap
_cell_angle_alpha 90.0000
_cell_angle_beta 90.033(3)
_cell_angle_gamma 90.0000
_cell_formula_units_Z 4
_cell_length_a 9.2823(15)
_cell_length_b 9.1979(15)
_cell_length_c 31.679(5)
_cell_measurement_reflns_used 6833
_cell_measurement_temperature 150
_cell_measurement_theta_max 27.50
_cell_measurement_theta_min 3.10
_cell_volume 2704.7(8)
_computing_cell_refinement 'CrystalClear-SM Expert 2.0 r16'
_computing_data_collection 'CrystalClear-SM Expert 2.0 r16 (Rigaku, 2013)'
_computing_data_reduction 'CrystalClear-SM Expert 2.0 r16'
_computing_molecular_graphics 'CrystalStructure 4.2'
_computing_publication_material 'CrystalStructure 4.2 (Rigaku, 2015)'
_computing_structure_refinement 'SHELXL Version 2014/7 (Sheldrick, 2008)'
_computing_structure_solution 'SIR2011 (Burla, et al., 2012)'
_diffrn_ambient_temperature 150
_diffrn_detector_area_resol_mean 7.314
_diffrn_measured_fraction_theta_full 0.998
_diffrn_measured_fraction_theta_max 0.998
_diffrn_measurement_device_type 'Rigaku Mercury70'
_diffrn_measurement_method \w
_diffrn_radiation_type 'Mo K\a'
_diffrn_radiation_wavelength 0.71075
_diffrn_reflns_av_R_equivalents 0.0473
_diffrn_reflns_Laue_measured_fraction_full 0.998
_diffrn_reflns_Laue_measured_fraction_max 0.998
_diffrn_reflns_limit_h_max 11
_diffrn_reflns_limit_h_min -11
_diffrn_reflns_limit_k_max 10
_diffrn_reflns_limit_k_min -11
_diffrn_reflns_limit_l_max 26
_diffrn_reflns_limit_l_min -38
_diffrn_reflns_number 19842
_diffrn_reflns_point_group_measured_fraction_full 0.998
_diffrn_reflns_point_group_measured_fraction_max 0.998
_diffrn_reflns_theta_full 25.242
_diffrn_reflns_theta_max 25.998
_diffrn_reflns_theta_min 3.118
_diffrn_standards_number 0
_exptl_absorpt_coefficient_mu 0.867
_exptl_absorpt_correction_T_max 0.841
_exptl_absorpt_correction_T_min 0.690
_exptl_absorpt_correction_type multi-scan
_exptl_absorpt_process_details 'REQAB (Rigaku, 1998)'
_exptl_crystal_colour colorless
_exptl_crystal_density_diffrn 1.501
_exptl_crystal_density_method 'not measured'
_exptl_crystal_description prism
_exptl_crystal_F_000 1248.00
_exptl_crystal_size_max 0.200
_exptl_crystal_size_mid 0.200
_exptl_crystal_size_min 0.200
_refine_diff_density_max 0.95
_refine_diff_density_min -0.60
_refine_ls_extinction_method none
_refine_ls_goodness_of_fit_ref 1.067
_refine_ls_hydrogen_treatment constr
_refine_ls_number_parameters 334
_refine_ls_number_reflns 5307
_refine_ls_number_restraints 0
_refine_ls_R_factor_all 0.0621
_refine_ls_R_factor_gt 0.0464
_refine_ls_shift/su_max 0.002
_refine_ls_structure_factor_coef Fsqd
_refine_ls_weighting_details 'w = 1/[\s^2^(Fo^2^)+(0.0419P)^2^+4.5229P] where P=(Fo^2^+2Fc^2^)/3'
_refine_ls_weighting_scheme calc
_refine_ls_wR_factor_gt 0.0999
_refine_ls_wR_factor_ref 0.1089
_reflns_Friedel_coverage 0.000
_reflns_number_gt 4342
_reflns_number_total 5307
_reflns_threshold_expression F^2^>2.0\s(F^2^)
_cod_data_source_file om6b00752_si_002.cif
_cod_data_source_block PdCl(p-allyl)(L1)
_cod_depositor_comments 'Adding full bibliography for 4086782--4086793.cif.'
_cod_database_code 4086785

loop_
_space_group_symop_id
_space_group_symop_operation_xyz
1 +X,+Y,+Z
2 -X,1/2+Y,1/2-Z
3 -X,-Y,-Z
4 +X,-1/2-Y,-1/2+Z

loop_
_atom_site_label
_atom_site_type_symbol
_atom_site_fract_x
_atom_site_fract_y
_atom_site_fract_z
_atom_site_U_iso_or_equiv
_atom_site_adp_type
_atom_site_occupancy
_atom_site_site_symmetry_order
_atom_site_calc_flag
_atom_site_refinement_flags_posn
_atom_site_refinement_flags_adp
Pd1 Pd 0.11395(3) 0.20969(3) 0.80282(2) 0.02197(11) Uani 1 1 d . .
Cl1 Cl 0.23622(12) -0.01584(12) 0.80819(3) 0.0323(3) Uani 1 1 d . .
P1 P 0.00395(11) 0.23931(12) 0.86768(3) 0.0196(2) Uani 1 1 d . .
C1 C 0.0824(4) 0.1696(5) 0.91707(12) 0.0234(9) Uani 1 1 d . .
C2 C 0.0468(5) 0.2313(5) 0.95579(12) 0.0293(10) Uani 1 1 d . .
H1 H -0.0170 0.3120 0.9570 0.035 Uiso 1 1 calc R U
C3 C 0.1050(5) 0.1743(6) 0.99274(13) 0.0364(12) Uani 1 1 d . .
H2 H 0.0808 0.2157 1.0193 0.044 Uiso 1 1 calc R U
C4 C 0.1980(6) 0.0576(6) 0.99072(14) 0.0399(13) Uani 1 1 d . .
H3 H 0.2380 0.0191 1.0160 0.048 Uiso 1 1 calc R U
C5 C 0.2330(5) -0.0032(5) 0.95269(15) 0.0362(11) Uani 1 1 d . .
H4 H 0.2970 -0.0837 0.9516 0.043 Uiso 1 1 calc R U
C6 C 0.1746(5) 0.0530(5) 0.91535(13) 0.0283(10) Uani 1 1 d . .
H5 H 0.1987 0.0107 0.8889 0.034 Uiso 1 1 calc R U
C7 C -0.1722(4) 0.1504(4) 0.86752(11) 0.0201(8) Uani 1 1 d . .
C8 C -0.2226(4) 0.0866(5) 0.83050(12) 0.0266(9) Uani 1 1 d . .
H6 H -0.1676 0.0942 0.8053 0.032 Uiso 1 1 calc R U
C9 C -0.3526(5) 0.0121(5) 0.83011(14) 0.0342(11) Uani 1 1 d . .
H7 H -0.3864 -0.0299 0.8045 0.041 Uiso 1 1 calc R U
C10 C -0.4328(5) -0.0016(5) 0.86617(13) 0.0298(10) Uani 1 1 d . .
H8 H -0.5215 -0.0531 0.8656 0.036 Uiso 1 1 calc R U
C11 C -0.3839(5) 0.0597(5) 0.90331(13) 0.0298(10) Uani 1 1 d . .
H9 H -0.4389 0.0508 0.9285 0.036 Uiso 1 1 calc R U
C12 C -0.2545(5) 0.1341(5) 0.90360(12) 0.0274(10) Uani 1 1 d . .
H10 H -0.2211 0.1752 0.9293 0.033 Uiso 1 1 calc R U
C13 C -0.0341(4) 0.4321(4) 0.87878(11) 0.0197(8) Uani 1 1 d . .
C14 C 0.0777(4) 0.5307(4) 0.88963(11) 0.0217(9) Uani 1 1 d . .
C15 C 0.0423(5) 0.6772(5) 0.89352(12) 0.0253(9) Uani 1 1 d . .
H11 H 0.1148 0.7438 0.9021 0.030 Uiso 1 1 calc R U
C16 C -0.0951(5) 0.7295(5) 0.88525(12) 0.0268(9) Uani 1 1 d . .
H12 H -0.1154 0.8304 0.8874 0.032 Uiso 1 1 calc R U
C17 C -0.2021(5) 0.6324(5) 0.87383(12) 0.0258(9) Uani 1 1 d . .
H13 H -0.2964 0.6668 0.8678 0.031 Uiso 1 1 calc R U
C18 C -0.1722(4) 0.4854(5) 0.87117(12) 0.0234(9) Uani 1 1 d . .
H14 H -0.2472 0.4195 0.8640 0.028 Uiso 1 1 calc R U
C19 C 0.2345(4) 0.4840(4) 0.89560(11) 0.0203(8) Uani 1 1 d . .
H15 H 0.2321 0.3791 0.9039 0.024 Uiso 1 1 calc R U
C20 C 0.3212(4) 0.4921(4) 0.85428(12) 0.0231(9) Uani 1 1 d . .
C21 C 0.4071(5) 0.3772(5) 0.84319(12) 0.0279(10) Uani 1 1 d . .
H16 H 0.4069 0.2914 0.8599 0.034 Uiso 1 1 calc R U
C22 C 0.4953(5) 0.3853(6) 0.80745(13) 0.0349(11) Uani 1 1 d . .
H17 H 0.5543 0.3050 0.8000 0.042 Uiso 1 1 calc R U
C23 C 0.4966(5) 0.5093(6) 0.78312(13) 0.0371(12) Uani 1 1 d . .
H18 H 0.5574 0.5156 0.7591 0.045 Uiso 1 1 calc R U
C24 C 0.4085(5) 0.6246(6) 0.79403(13) 0.0390(12) Uani 1 1 d . .
H19 H 0.4090 0.7102 0.7772 0.047 Uiso 1 1 calc R U
C25 C 0.3195(5) 0.6172(5) 0.82908(13) 0.0302(10) Uani 1 1 d . .
H20 H 0.2580 0.6963 0.8359 0.036 Uiso 1 1 calc R U
C26 C 0.3108(4) 0.5656(4) 0.93195(12) 0.0230(9) Uani 1 1 d . .
C27 C 0.4391(5) 0.6371(5) 0.92719(13) 0.0301(10) Uani 1 1 d . .
H21 H 0.4802 0.6447 0.8998 0.036 Uiso 1 1 calc R U
C28 C 0.5116(5) 0.6995(5) 0.96174(15) 0.0385(12) Uani 1 1 d . .
H22 H 0.6004 0.7489 0.9577 0.046 Uiso 1 1 calc R U
C29 C 0.4530(5) 0.6883(5) 1.00105(14) 0.0372(12) Uani 1 1 d . .
H23 H 0.5010 0.7298 1.0246 0.045 Uiso 1 1 calc R U
C30 C 0.3235(5) 0.6163(5) 1.00653(13) 0.0350(11) Uani 1 1 d . .
H24 H 0.2836 0.6081 1.0340 0.042 Uiso 1 1 calc R U
C31 C 0.2514(5) 0.5562(5) 0.97255(13) 0.0298(10) Uani 1 1 d . .
H25 H 0.1617 0.5085 0.9767 0.036 Uiso 1 1 calc R U
C32 C 0.0294(6) 0.4067(5) 0.77766(13) 0.0412(13) Uani 1 1 d . .
H26 H 0.1040 0.4309 0.7970 0.049 Uiso 1 1 calc R U
H27 H -0.0640 0.4471 0.7811 0.049 Uiso 1 1 calc R U
C33 C 0.0580(6) 0.3089(6) 0.74317(14) 0.0459(14) Uani 1 1 d . .
H28 H -0.0174 0.2856 0.7241 0.055 Uiso 1 1 calc R U
C34 C 0.1889(6) 0.2500(5) 0.73744(12) 0.0371(12) Uani 1 1 d . .
H29 H 0.2651 0.2726 0.7564 0.045 Uiso 1 1 calc R U
H30 H 0.2053 0.1858 0.7145 0.045 Uiso 1 1 calc R U

loop_
_atom_site_aniso_label
_atom_site_aniso_U_11
_atom_site_aniso_U_22
_atom_site_aniso_U_33
_atom_site_aniso_U_23
_atom_site_aniso_U_13
_atom_site_aniso_U_12
Pd1 0.02460(19) 0.02105(19) 0.02028(16) 0.00119(12) -0.00061(12) 0.00086(14)
Cl1 0.0361(6) 0.0272(6) 0.0336(5) -0.0006(4) -0.0009(5) 0.0085(5)
P1 0.0210(5) 0.0194(6) 0.0185(5) 0.0006(4) -0.0006(4) 0.0007(4)
C1 0.021(2) 0.022(2) 0.028(2) 0.0024(16) -0.0015(16) -0.0070(18)
C2 0.028(2) 0.032(3) 0.028(2) -0.0010(18) 0.0001(18) -0.008(2)
C3 0.039(3) 0.046(3) 0.024(2) 0.0049(19) -0.0040(19) -0.015(2)
C4 0.047(3) 0.039(3) 0.033(2) 0.018(2) -0.019(2) -0.016(3)
C5 0.030(3) 0.026(3) 0.053(3) 0.012(2) -0.011(2) 0.001(2)
C6 0.029(2) 0.026(2) 0.031(2) 0.0055(17) -0.0053(18) -0.004(2)
C7 0.022(2) 0.017(2) 0.0214(18) 0.0015(15) -0.0027(15) 0.0035(17)
C8 0.026(2) 0.031(3) 0.0224(19) -0.0064(17) -0.0007(17) 0.000(2)
C9 0.029(3) 0.040(3) 0.033(2) -0.011(2) -0.0106(19) -0.003(2)
C10 0.022(2) 0.023(2) 0.044(2) -0.0015(19) -0.0009(19) -0.0027(19)
C11 0.025(2) 0.034(3) 0.030(2) 0.0043(18) 0.0009(18) -0.001(2)
C12 0.027(2) 0.031(3) 0.024(2) -0.0017(17) -0.0018(17) -0.006(2)
C13 0.025(2) 0.020(2) 0.0140(17) -0.0012(14) 0.0016(15) 0.0011(18)
C14 0.024(2) 0.023(2) 0.0181(18) -0.0007(15) 0.0000(16) 0.0042(18)
C15 0.025(2) 0.023(2) 0.028(2) -0.0024(16) 0.0005(17) -0.0013(19)
C16 0.031(2) 0.017(2) 0.032(2) -0.0017(17) 0.0021(18) 0.0054(19)
C17 0.022(2) 0.029(2) 0.027(2) 0.0021(17) 0.0013(16) 0.0067(19)
C18 0.021(2) 0.024(2) 0.0253(19) 0.0008(16) 0.0001(16) -0.0004(18)
C19 0.020(2) 0.017(2) 0.0236(19) -0.0026(15) -0.0004(16) -0.0002(17)
C20 0.017(2) 0.020(2) 0.032(2) 0.0027(16) -0.0069(17) -0.0049(17)
C21 0.025(2) 0.029(3) 0.029(2) -0.0055(17) -0.0030(17) 0.002(2)
C22 0.024(2) 0.045(3) 0.036(2) -0.011(2) -0.0016(19) 0.005(2)
C23 0.030(3) 0.055(3) 0.026(2) -0.010(2) 0.0063(19) -0.004(2)
C24 0.042(3) 0.047(3) 0.028(2) 0.009(2) 0.004(2) -0.008(3)
C25 0.029(2) 0.028(3) 0.034(2) 0.0014(18) 0.0042(19) 0.002(2)
C26 0.023(2) 0.019(2) 0.027(2) -0.0002(16) -0.0036(17) 0.0083(18)
C27 0.025(2) 0.034(3) 0.032(2) -0.0020(19) -0.0014(18) -0.003(2)
C28 0.025(2) 0.035(3) 0.056(3) -0.008(2) -0.011(2) -0.001(2)
C29 0.038(3) 0.035(3) 0.038(2) -0.011(2) -0.017(2) 0.009(2)
C30 0.041(3) 0.035(3) 0.029(2) -0.0049(19) -0.005(2) 0.010(2)
C31 0.029(2) 0.028(3) 0.032(2) -0.0017(18) 0.0022(18) 0.001(2)
C32 0.069(4) 0.029(3) 0.026(2) 0.0089(19) -0.015(2) 0.017(3)
C33 0.067(4) 0.047(3) 0.024(2) 0.009(2) -0.009(2) 0.002(3)
C34 0.056(3) 0.043(3) 0.0130(19) 0.0056(18) 0.0055(19) 0.000(3)

loop_
_atom_type_symbol
_atom_type_description
_atom_type_scat_dispersion_real
_atom_type_scat_dispersion_imag
_atom_type_scat_source
C C 0.0033 0.0016
;
International Tables for Crystallography
(Vol. C, Tables 4.2.6.8 and 6.1.1.4)
;
H H 0.0000 0.0000
;
International Tables for Crystallography
(Vol. C, Table 6.1.1.4)
;
Cl Cl 0.1484 0.1585
;
International Tables for Crystallography
(Vol. C, Tables 4.2.6.8 and 6.1.1.4)
;
P P 0.1023 0.0942
;
International Tables for Crystallography
(Vol. C, Tables 4.2.6.8 and 6.1.1.4)
;
Pd Pd -0.9988 1.0072
;
International Tables for Crystallography
(Vol. C, Tables 4.2.6.8 and 6.1.1.4)
;

loop_
_geom_angle_atom_site_label_1
_geom_angle_atom_site_label_2
_geom_angle_atom_site_label_3
_geom_angle
C32 Pd1 C33 39.21(18)
C32 Pd1 C34 67.88(19)
C33 Pd1 C34 35.68(19)
C32 Pd1 P1 93.99(13)
C33 Pd1 P1 128.42(16)
C34 Pd1 P1 161.82(14)
C32 Pd1 Cl1 161.41(13)
C33 Pd1 Cl1 123.16(15)
C34 Pd1 Cl1 93.62(14)
P1 Pd1 Cl1 104.54(4)
C7 P1 C1 101.51(17)
C7 P1 C13 105.05(19)
C1 P1 C13 104.42(18)
C7 P1 Pd1 109.91(12)
C1 P1 Pd1 122.68(14)
C13 P1 Pd1 111.59(12)
C6 C1 C2 120.1(4)
C6 C1 P1 119.0(3)
C2 C1 P1 120.9(3)
C3 C2 C1 119.7(5)
C3 C2 H1 120.2
C1 C2 H1 120.2
C4 C3 C2 119.8(4)
C4 C3 H2 120.1
C2 C3 H2 120.1
C5 C4 C3 120.6(4)
C5 C4 H3 119.7
C3 C4 H3 119.7
C4 C5 C6 120.1(5)
C4 C5 H4 120.0
C6 C5 H4 120.0
C1 C6 C5 119.7(4)
C1 C6 H5 120.1
C5 C6 H5 120.1
C12 C7 C8 117.7(4)
C12 C7 P1 122.7(3)
C8 C7 P1 119.4(3)
C9 C8 C7 120.5(4)
C9 C8 H6 119.8
C7 C8 H6 119.8
C10 C9 C8 120.7(4)
C10 C9 H7 119.6
C8 C9 H7 119.6
C9 C10 C11 119.7(4)
C9 C10 H8 120.2
C11 C10 H8 120.2
C10 C11 C12 119.5(4)
C10 C11 H9 120.2
C12 C11 H9 120.2
C11 C12 C7 121.9(4)
C11 C12 H10 119.1
C7 C12 H10 119.1
C18 C13 C14 119.3(4)
C18 C13 P1 118.8(3)
C14 C13 P1 121.4(3)
C15 C14 C13 117.8(4)
C15 C14 C19 119.1(4)
C13 C14 C19 123.1(4)
C16 C15 C14 122.4(4)
C16 C15 H11 118.8
C14 C15 H11 118.8
C17 C16 C15 119.0(4)
C17 C16 H12 120.5
C15 C16 H12 120.5
C18 C17 C16 120.2(4)
C18 C17 H13 119.9
C16 C17 H13 119.9
C17 C18 C13 121.2(4)
C17 C18 H14 119.4
C13 C18 H14 119.4
C14 C19 C20 112.3(3)
C14 C19 C26 113.0(3)
C20 C19 C26 111.8(3)
C14 C19 H15 106.4
C20 C19 H15 106.4
C26 C19 H15 106.4
C21 C20 C25 119.6(4)
C21 C20 C19 119.0(4)
C25 C20 C19 121.3(4)
C20 C21 C22 120.5(4)
C20 C21 H16 119.8
C22 C21 H16 119.8
C23 C22 C21 120.2(4)
C23 C22 H17 119.9
C21 C22 H17 119.9
C22 C23 C24 119.3(4)
C22 C23 H18 120.3
C24 C23 H18 120.3
C23 C24 C25 121.0(5)
C23 C24 H19 119.5
C25 C24 H19 119.5
C24 C25 C20 119.4(4)
C24 C25 H20 120.3
C20 C25 H20 120.3
C27 C26 C31 118.3(4)
C27 C26 C19 123.3(4)
C31 C26 C19 118.2(4)
C26 C27 C28 121.7(4)
C26 C27 H21 119.1
C28 C27 H21 119.1
C29 C28 C27 119.2(5)
C29 C28 H22 120.4
C27 C28 H22 120.4
C28 C29 C30 119.9(4)
C28 C29 H23 120.1
C30 C29 H23 120.1
C29 C30 C31 120.9(4)
C29 C30 H24 119.5
C31 C30 H24 119.5
C30 C31 C26 119.9(4)
C30 C31 H25 120.0
C26 C31 H25 120.0
C33 C32 Pd1 71.6(3)
C33 C32 H26 120.0
Pd1 C32 H26 71.9
C33 C32 H27 120.0
Pd1 C32 H27 128.8
H26 C32 H27 120.0
C34 C33 C32 121.5(5)
C34 C33 Pd1 74.4(3)
C32 C33 Pd1 69.2(2)
C34 C33 H28 119.3
C32 C33 H28 119.3
Pd1 C33 H28 129.7
C33 C34 Pd1 69.9(3)
C33 C34 H29 120.0
Pd1 C34 H29 71.4
C33 C34 H30 120.0
Pd1 C34 H30 131.5
H29 C34 H30 120.0

loop_
_geom_bond_atom_site_label_1
_geom_bond_atom_site_label_2
_geom_bond_distance
Pd1 C32 2.130(4)
Pd1 C33 2.161(4)
Pd1 C34 2.217(4)
Pd1 P1 2.3111(11)
Pd1 Cl1 2.3706(12)
P1 C7 1.828(4)
P1 C1 1.841(4)
P1 C13 1.842(4)
C1 C6 1.373(6)
C1 C2 1.392(6)
C2 C3 1.392(6)
C2 H1 0.9500
C3 C4 1.379(7)
C3 H2 0.9500
C4 C5 1.367(7)
C4 H3 0.9500
C5 C6 1.400(6)
C5 H4 0.9500
C6 H5 0.9500
C7 C12 1.383(6)
C7 C8 1.392(5)
C8 C9 1.388(6)
C8 H6 0.9500
C9 C10 1.369(6)
C9 H7 0.9500
C10 C11 1.381(6)
C10 H8 0.9500
C11 C12 1.383(6)
C11 H9 0.9500
C12 H10 0.9500
C13 C18 1.393(6)
C13 C14 1.421(6)
C14 C15 1.392(6)
C14 C19 1.529(5)
C15 C16 1.388(6)
C15 H11 0.9500
C16 C17 1.383(6)
C16 H12 0.9500
C17 C18 1.383(6)
C17 H13 0.9500
C18 H14 0.9500
C19 C20 1.538(6)
C19 C26 1.546(5)
C19 H15 1.0000
C20 C21 1.370(6)
C20 C25 1.401(6)
C21 C22 1.399(6)
C21 H16 0.9500
C22 C23 1.376(7)
C22 H17 0.9500
C23 C24 1.383(7)
C23 H18 0.9500
C24 C25 1.386(6)
C24 H19 0.9500
C25 H20 0.9500
C26 C27 1.368(6)
C26 C31 1.402(6)
C27 C28 1.407(6)
C27 H21 0.9500
C28 C29 1.363(7)
C28 H22 0.9500
C29 C30 1.382(7)
C29 H23 0.9500
C30 C31 1.383(6)
C30 H24 0.9500
C31 H25 0.9500
C32 C33 1.440(7)
C32 H26 0.9500
C32 H27 0.9500
C33 C34 1.342(7)
C33 H28 0.9500
C34 H29 0.9500
C34 H30 0.9500

loop_
_geom_torsion_atom_site_label_1
_geom_torsion_atom_site_label_2
_geom_torsion_atom_site_label_3
_geom_torsion_atom_site_label_4
_geom_torsion
C7 P1 C1 C6 97.5(4)
C13 P1 C1 C6 -153.5(3)
Pd1 P1 C1 C6 -25.4(4)
C7 P1 C1 C2 -81.1(4)
C13 P1 C1 C2 27.9(4)
Pd1 P1 C1 C2 156.0(3)
C6 C1 C2 C3 0.0(6)
P1 C1 C2 C3 178.5(3)
C1 C2 C3 C4 0.3(7)
C2 C3 C4 C5 -0.3(7)
C3 C4 C5 C6 0.1(7)
C2 C1 C6 C5 -0.2(6)
P1 C1 C6 C5 -178.7(3)
C4 C5 C6 C1 0.1(7)
C1 P1 C7 C12 40.2(4)
C13 P1 C7 C12 -68.3(4)
Pd1 P1 C7 C12 171.5(3)
C1 P1 C7 C8 -135.0(3)
C13 P1 C7 C8 116.4(3)
Pd1 P1 C7 C8 -3.7(4)
C12 C7 C8 C9 1.3(6)
P1 C7 C8 C9 176.7(3)
C7 C8 C9 C10 -0.8(7)
C8 C9 C10 C11 0.2(7)
C9 C10 C11 C12 -0.1(7)
C10 C11 C12 C7 0.6(7)
C8 C7 C12 C11 -1.2(6)
P1 C7 C12 C11 -176.5(3)
C7 P1 C13 C18 -20.8(3)
C1 P1 C13 C18 -127.2(3)
Pd1 P1 C13 C18 98.3(3)
C7 P1 C13 C14 167.4(3)
C1 P1 C13 C14 61.0(3)
Pd1 P1 C13 C14 -73.6(3)
C18 C13 C14 C15 2.1(5)
P1 C13 C14 C15 173.9(3)
C18 C13 C14 C19 -175.7(3)
P1 C13 C14 C19 -3.9(5)
C13 C14 C15 C16 -3.1(6)
C19 C14 C15 C16 174.7(4)
C14 C15 C16 C17 1.8(6)
C15 C16 C17 C18 0.7(6)
C16 C17 C18 C13 -1.7(6)
C14 C13 C18 C17 0.3(6)
P1 C13 C18 C17 -171.8(3)
C15 C14 C19 C20 -87.7(4)
C13 C14 C19 C20 90.1(4)
C15 C14 C19 C26 39.8(5)
C13 C14 C19 C26 -142.4(4)
C14 C19 C20 C21 -133.4(4)
C26 C19 C20 C21 98.4(4)
C14 C19 C20 C25 50.0(5)
C26 C19 C20 C25 -78.2(4)
C25 C20 C21 C22 1.4(6)
C19 C20 C21 C22 -175.4(4)
C20 C21 C22 C23 0.2(6)
C21 C22 C23 C24 -0.9(7)
C22 C23 C24 C25 0.2(7)
C23 C24 C25 C20 1.3(7)
C21 C20 C25 C24 -2.1(6)
C19 C20 C25 C24 174.6(4)
C14 C19 C26 C27 -127.2(4)
C20 C19 C26 C27 0.6(5)
C14 C19 C26 C31 58.1(5)
C20 C19 C26 C31 -174.1(4)
C31 C26 C27 C28 0.4(7)
C19 C26 C27 C28 -174.4(4)
C26 C27 C28 C29 0.2(7)
C27 C28 C29 C30 -0.1(7)
C28 C29 C30 C31 -0.5(7)
C29 C30 C31 C26 1.1(7)
C27 C26 C31 C30 -1.0(6)
C19 C26 C31 C30 174.0(4)
Pd1 C32 C33 C34 -55.3(4)
C32 C33 C34 Pd1 52.9(4)
